data_4512674
loop_
_publ_author_name
'Ionescu, Andreea'
'Lento, Raffaella'
'Mastropietro, Teresa F.'
'Aiello, Iolinda'
'Termine, Roberto'
'Golemme, Attilio'
'Ghedini, Mauro'
'Bellec, Nathalie'
'Pini, Elena'
'Rimoldi, Isabella'
'Godbert, Nicolas'

_publ_section_title
;
 Electropolymerized highly photoconductive thin films of cyclopalladated
 and cycloplatinated complexes.
;
_journal_issue 7
_journal_name_full 'ACS applied materials &amp; interfaces'
_journal_page_first 4019
_journal_page_last 4028
_journal_paper_doi 10.1021/am506984m
_journal_volume 7
_journal_year 2015
_chemical_formula_moiety 'C37 H29 N3 O2 Pt'
_chemical_formula_sum 'C37 H29 N3 O2 Pt'
_chemical_formula_weight 742.72
_chemical_name_systematic
; 
 ? 
;
_space_group_IT_number 14
_symmetry_cell_setting monoclinic
_symmetry_space_group_name_Hall '-P 2ybc'
_symmetry_space_group_name_H-M 'P 1 21/c 1'
_atom_sites_solution_hydrogens geom
_atom_sites_solution_primary direct
_atom_sites_solution_secondary difmap
_audit_creation_method SHELXL-97
_cell_angle_alpha 90.00
_cell_angle_beta 90.285(16)
_cell_angle_gamma 90.00
_cell_formula_units_Z 4
_cell_length_a 28.230(13)
_cell_length_b 6.498(3)
_cell_length_c 16.353(8)
_cell_measurement_reflns_used 8126
_cell_measurement_temperature 296(2)
_cell_measurement_theta_max 25.88
_cell_measurement_theta_min 2.49
_cell_volume 3000(2)
_computing_cell_refinement 'Bruker SAINT'
_computing_data_collection 'Bruker APEX2'
_computing_data_reduction 'Bruker SAINT'
_computing_molecular_graphics 'Bruker SHELXTL'
_computing_publication_material 'Bruker SHELXTL'
_computing_structure_refinement 'SHELXL-97 (Sheldrick, 2008)'
_computing_structure_solution 'SHELXS-97 (Sheldrick, 2008)'
_diffrn_ambient_temperature 296(2)
_diffrn_measured_fraction_theta_full 0.990
_diffrn_measured_fraction_theta_max 0.990
_diffrn_measurement_device_type 'Bruker APEX-II CCD'
_diffrn_measurement_method 'phi and omega scans'
_diffrn_radiation_monochromator graphite
_diffrn_radiation_source 'fine-focus sealed tube'
_diffrn_radiation_type MoK\a
_diffrn_radiation_wavelength 0.71073
_diffrn_reflns_av_R_equivalents 0.0818
_diffrn_reflns_av_sigmaI/netI 0.0419
_diffrn_reflns_limit_h_max 35
_diffrn_reflns_limit_h_min -35
_diffrn_reflns_limit_k_max 8
_diffrn_reflns_limit_k_min -8
_diffrn_reflns_limit_l_max 20
_diffrn_reflns_limit_l_min -20
_diffrn_reflns_number 49812
_diffrn_reflns_theta_full 26.45
_diffrn_reflns_theta_max 26.45
_diffrn_reflns_theta_min 0.72
_exptl_absorpt_coefficient_mu 4.716
_exptl_absorpt_correction_T_max 0.9116
_exptl_absorpt_correction_T_min 0.6499
_exptl_absorpt_correction_type multi-scan
_exptl_absorpt_process_details sadabs
_exptl_crystal_colour orange
_exptl_crystal_density_diffrn 1.645
_exptl_crystal_density_method 'not measured'
_exptl_crystal_description lamellar
_exptl_crystal_F_000 1464
_exptl_crystal_size_max 0.10
_exptl_crystal_size_mid 0.02
_exptl_crystal_size_min 0.02
_refine_diff_density_max 0.710
_refine_diff_density_min -1.301
_refine_diff_density_rms 0.327
_refine_ls_extinction_method none
_refine_ls_goodness_of_fit_ref 1.137
_refine_ls_hydrogen_treatment constr
_refine_ls_matrix_type full
_refine_ls_number_parameters 389
_refine_ls_number_reflns 6118
_refine_ls_number_restraints 0
_refine_ls_restrained_S_all 1.137
_refine_ls_R_factor_all 0.0482
_refine_ls_R_factor_gt 0.0278
_refine_ls_shift/su_max 0.003
_refine_ls_shift/su_mean 0.000
_refine_ls_structure_factor_coef Fsqd
_refine_ls_weighting_details 'calc w=1/[\s^2^(Fo^2^)+(0.0517P)^2^+0.0000P] where P=(Fo^2^+2Fc^2^)/3'
_refine_ls_weighting_scheme calc
_refine_ls_wR_factor_gt 0.0688
_refine_ls_wR_factor_ref 0.1016
_reflns_number_gt 4701
_reflns_number_total 6118
_reflns_threshold_expression >2sigma(I)
_cod_data_source_file am506984m_si_002.cif
_cod_data_source_block 4
_cod_depositor_comments
;
The following automatic conversions were performed:

'_symmetry_cell_setting' value 'Monoclinic' changed to 'monoclinic'
according to
/usr/data/users/saulius/crontab/automatic-downloads/rss-feeds/ACS/lib/dictionaries/cif_core.dic
dictionary named 'cif_core.dic' version 2.4.2 from 2011-04-26.

'_refine_ls_hydrogen_treatment' value 'CONSTR' changed to 'constr'
according to
/usr/data/users/saulius/crontab/automatic-downloads/rss-feeds/ACS/lib/dictionaries/cif_core.dic
dictionary named 'cif_core.dic' version 2.4.2 from 2011-04-26.

Automatic conversion script
Id: cif_fix_values 3008 2015-01-20 13:52:24Z robertas 

 Adding full bibliography for 4512671--4512675.cif.
;
_cod_original_sg_symbol_H-M 'P2(1)/c  '
_cod_database_code 4512674

loop_
_symmetry_equiv_pos_as_xyz
'x, y, z'
'-x, y+1/2, -z+1/2'
'-x, -y, -z'
'x, -y-1/2, z-1/2'

loop_
_atom_site_label
_atom_site_type_symbol
_atom_site_fract_x
_atom_site_fract_y
_atom_site_fract_z
_atom_site_U_iso_or_equiv
_atom_site_adp_type
_atom_site_occupancy
_atom_site_symmetry_multiplicity
_atom_site_calc_flag
_atom_site_refinement_flags
Pt1 Pt 0.663600(8) -0.03701(4) 0.846203(13) 0.04443(10) Uani 1 1 d .
N1 N 0.63809(19) -0.2965(8) 0.8989(3) 0.0512(13) Uani 1 1 d .
N2 N 0.68956(16) 0.2105(7) 0.7844(3) 0.0448(11) Uani 1 1 d .
N3 N 0.8769(2) 0.4750(9) 0.8413(4) 0.0702(17) Uani 1 1 d .
O1 O 0.60931(17) -0.0552(6) 0.7615(3) 0.0612(12) Uani 1 1 d .
O2 O 0.52241(16) 0.5873(8) 0.6006(3) 0.0698(13) Uani 1 1 d .
C1 C 0.6021(3) -0.4048(10) 0.8677(4) 0.0583(18) Uani 1 1 d .
H1 H 0.5868 -0.3563 0.8210 0.070 Uiso 1 1 calc R
C2 C 0.5867(3) -0.5883(11) 0.9029(5) 0.074(2) Uani 1 1 d .
H2 H 0.5616 -0.6621 0.8804 0.088 Uiso 1 1 calc R
C3 C 0.6095(3) -0.6558(13) 0.9714(5) 0.084(3) Uani 1 1 d .
H3 H 0.6001 -0.7782 0.9959 0.101 Uiso 1 1 calc R
C4 C 0.6460(4) -0.5463(13) 1.0042(5) 0.085(3) Uani 1 1 d .
H4 H 0.6611 -0.5934 1.0513 0.102 Uiso 1 1 calc R
C5 C 0.6609(3) -0.3620(11) 0.9674(4) 0.0633(19) Uani 1 1 d .
C6 C 0.6974(3) -0.2228(12) 0.9952(4) 0.065(2) Uani 1 1 d .
C7 C 0.7226(3) -0.2509(17) 1.0684(5) 0.093(3) Uani 1 1 d .
H7 H 0.7180 -0.3701 1.0989 0.112 Uiso 1 1 calc R
C8 C 0.7540(4) -0.104(2) 1.0957(5) 0.106(3) Uani 1 1 d .
H8 H 0.7706 -0.1236 1.1443 0.128 Uiso 1 1 calc R
C9 C 0.7609(3) 0.0745(17) 1.0502(5) 0.097(3) Uani 1 1 d .
H9 H 0.7815 0.1757 1.0693 0.117 Uiso 1 1 calc R
C10 C 0.7372(3) 0.1017(14) 0.9765(4) 0.071(2) Uani 1 1 d .
H10 H 0.7424 0.2217 0.9469 0.085 Uiso 1 1 calc R
C11 C 0.7056(2) -0.0467(10) 0.9449(4) 0.0575(18) Uani 1 1 d .
C12 C 0.5911(2) 0.1045(10) 0.7233(3) 0.0460(13) Uani 1 1 d .
C13 C 0.5437(2) 0.0961(11) 0.6978(4) 0.0564(16) Uani 1 1 d .
H13 H 0.5260 -0.0216 0.7083 0.068 Uiso 1 1 calc R
C14 C 0.5230(2) 0.2566(10) 0.6580(3) 0.0564(16) Uani 1 1 d .
H14 H 0.4914 0.2471 0.6425 0.068 Uiso 1 1 calc R
C15 C 0.5483(2) 0.4354(9) 0.6398(3) 0.0470(14) Uani 1 1 d .
C16 C 0.5944(2) 0.4493(8) 0.6629(3) 0.0452(14) Uani 1 1 d .
H16 H 0.6116 0.5665 0.6497 0.054 Uiso 1 1 calc R
C17 C 0.6166(2) 0.2880(9) 0.7067(3) 0.0413(13) Uani 1 1 d .
C18 C 0.5471(3) 0.7157(11) 0.5486(4) 0.077(2) Uani 1 1 d .
H18A H 0.5702 0.7921 0.5793 0.115 Uiso 1 1 calc R
H18B H 0.5254 0.8094 0.5226 0.115 Uiso 1 1 calc R
H18C H 0.5627 0.6349 0.5077 0.115 Uiso 1 1 calc R
C19 C 0.6647(2) 0.3164(9) 0.7322(3) 0.0441(13) Uani 1 1 d .
H19 H 0.6804 0.4263 0.7080 0.053 Uiso 1 1 calc R
C20 C 0.73763(19) 0.2802(9) 0.7958(3) 0.0441(13) Uani 1 1 d .
C21 C 0.7746(2) 0.1428(10) 0.7866(4) 0.0531(15) Uani 1 1 d .
H21 H 0.7687 0.0069 0.7719 0.064 Uiso 1 1 calc R
C22 C 0.8205(2) 0.2098(11) 0.7994(4) 0.0600(17) Uani 1 1 d .
H22 H 0.8455 0.1190 0.7918 0.072 Uiso 1 1 calc R
C23 C 0.8296(2) 0.4085(11) 0.8232(4) 0.0586(17) Uani 1 1 d .
C24 C 0.7925(2) 0.5464(9) 0.8319(4) 0.0538(15) Uani 1 1 d .
H24 H 0.7984 0.6815 0.8477 0.065 Uiso 1 1 calc R
C25 C 0.7467(2) 0.4815(9) 0.8168(4) 0.0481(15) Uani 1 1 d .
H25 H 0.7217 0.5745 0.8210 0.058 Uiso 1 1 calc R
C26 C 0.8971(2) 0.6391(12) 0.7960(4) 0.0621(17) Uani 1 1 d .
C27 C 0.8848(3) 0.6648(15) 0.7143(5) 0.085(2) Uani 1 1 d .
H27 H 0.8632 0.5751 0.6901 0.102 Uiso 1 1 calc R
C28 C 0.9039(4) 0.8202(17) 0.6693(5) 0.105(3) Uani 1 1 d .
H28 H 0.8953 0.8359 0.6147 0.126 Uiso 1 1 calc R
C29 C 0.9357(4) 0.9526(16) 0.7037(8) 0.109(4) Uani 1 1 d .
H29 H 0.9487 1.0580 0.6725 0.131 Uiso 1 1 calc R
C30 C 0.9482(3) 0.9314(13) 0.7820(7) 0.094(3) Uani 1 1 d .
H30 H 0.9705 1.0198 0.8048 0.112 Uiso 1 1 calc R
C31 C 0.9281(3) 0.7790(12) 0.8292(5) 0.075(2) Uani 1 1 d .
H31 H 0.9358 0.7709 0.8845 0.090 Uiso 1 1 calc R
C32 C 0.9011(3) 0.3803(13) 0.9068(5) 0.072(2) Uani 1 1 d .
C33 C 0.9496(3) 0.3588(13) 0.9090(6) 0.084(2) Uani 1 1 d .
H33 H 0.9676 0.4107 0.8662 0.101 Uiso 1 1 calc R
C34 C 0.9717(4) 0.2620(15) 0.9730(7) 0.109(4) Uani 1 1 d .
H34 H 1.0046 0.2554 0.9744 0.131 Uiso 1 1 calc R
C35 C 0.9466(5) 0.1758(19) 1.0345(7) 0.122(4) Uani 1 1 d .
H35 H 0.9619 0.1068 1.0768 0.147 Uiso 1 1 calc R
C36 C 0.8987(4) 0.192(2) 1.0332(6) 0.131(4) Uani 1 1 d .
H36 H 0.8810 0.1328 1.0750 0.157 Uiso 1 1 calc R
C37 C 0.8757(3) 0.2951(16) 0.9702(5) 0.106(3) Uani 1 1 d .
H37 H 0.8429 0.3069 0.9707 0.127 Uiso 1 1 calc R

loop_
_atom_site_aniso_label
_atom_site_aniso_U_11
_atom_site_aniso_U_22
_atom_site_aniso_U_33
_atom_site_aniso_U_23
_atom_site_aniso_U_13
_atom_site_aniso_U_12
Pt1 0.04274(15) 0.04708(16) 0.04349(14) 0.00421(10) 0.00274(9) 0.00980(10)
N1 0.053(3) 0.050(3) 0.051(3) 0.008(2) 0.014(2) 0.015(3)
N2 0.039(3) 0.049(3) 0.047(3) 0.000(2) -0.001(2) 0.007(2)
N3 0.043(3) 0.086(4) 0.082(4) 0.006(3) -0.021(3) -0.001(3)
O1 0.066(3) 0.047(3) 0.071(3) 0.008(2) -0.019(2) -0.009(2)
O2 0.048(3) 0.085(3) 0.077(3) 0.033(3) -0.010(2) 0.000(2)
C1 0.062(5) 0.043(4) 0.069(4) 0.006(3) 0.022(4) 0.009(3)
C2 0.085(6) 0.053(4) 0.083(5) 0.006(4) 0.040(5) 0.010(4)
C3 0.096(7) 0.061(5) 0.097(6) 0.023(5) 0.042(5) 0.018(5)
C4 0.097(7) 0.087(6) 0.072(5) 0.037(4) 0.034(5) 0.038(5)
C5 0.063(5) 0.073(5) 0.054(4) 0.015(3) 0.021(3) 0.030(4)
C6 0.063(5) 0.082(5) 0.050(4) 0.013(3) 0.014(3) 0.029(4)
C7 0.086(7) 0.136(8) 0.057(5) 0.033(5) 0.005(4) 0.035(6)
C8 0.084(7) 0.191(11) 0.043(4) 0.021(6) -0.008(4) 0.032(7)
C9 0.069(6) 0.174(10) 0.049(4) -0.011(5) -0.006(4) 0.008(6)
C10 0.061(5) 0.109(6) 0.044(4) -0.001(4) -0.005(3) 0.011(4)
C11 0.047(4) 0.079(5) 0.046(3) 0.008(3) 0.005(3) 0.023(3)
C12 0.049(4) 0.048(3) 0.041(3) 0.003(3) -0.008(2) -0.005(3)
C13 0.051(4) 0.065(4) 0.053(4) 0.006(3) -0.007(3) -0.018(3)
C14 0.038(4) 0.078(5) 0.053(4) 0.015(3) -0.010(3) -0.012(3)
C15 0.040(3) 0.062(4) 0.039(3) 0.010(3) -0.005(2) 0.004(3)
C16 0.046(4) 0.047(4) 0.043(3) 0.008(2) -0.002(2) -0.007(3)
C17 0.041(3) 0.047(3) 0.036(3) 0.000(2) -0.002(2) -0.004(3)
C18 0.085(6) 0.069(5) 0.077(5) 0.026(4) 0.007(4) 0.010(4)
C19 0.040(3) 0.045(3) 0.047(3) 0.002(2) -0.001(2) -0.005(3)
C20 0.035(3) 0.054(4) 0.043(3) 0.002(3) -0.003(2) 0.006(3)
C21 0.044(4) 0.049(4) 0.066(4) -0.004(3) -0.001(3) 0.006(3)
C22 0.043(4) 0.062(4) 0.075(4) 0.001(3) -0.006(3) 0.017(3)
C23 0.040(4) 0.072(5) 0.064(4) 0.008(3) -0.008(3) 0.003(3)
C24 0.050(4) 0.052(4) 0.060(4) 0.001(3) -0.012(3) 0.003(3)
C25 0.038(3) 0.052(4) 0.055(4) -0.001(3) -0.006(3) 0.009(3)
C26 0.041(4) 0.076(5) 0.069(4) -0.008(4) -0.001(3) 0.002(3)
C27 0.078(6) 0.109(7) 0.067(5) -0.013(5) -0.001(4) -0.024(5)
C28 0.100(8) 0.139(9) 0.075(6) 0.010(6) 0.010(5) -0.020(7)
C29 0.082(8) 0.115(8) 0.129(10) 0.020(7) 0.017(7) -0.019(6)
C30 0.064(6) 0.076(6) 0.140(9) -0.012(6) -0.004(6) -0.015(4)
C31 0.059(5) 0.079(6) 0.087(5) -0.016(4) -0.017(4) 0.005(4)
C32 0.049(4) 0.081(5) 0.085(5) -0.006(4) -0.026(4) 0.012(4)
C33 0.052(5) 0.078(6) 0.123(7) -0.014(5) -0.029(4) 0.008(4)
C34 0.076(7) 0.084(7) 0.165(10) -0.028(7) -0.070(7) 0.025(5)
C35 0.131(11) 0.115(9) 0.121(9) -0.003(7) -0.071(8) 0.026(8)
C36 0.115(10) 0.169(12) 0.108(8) 0.043(8) -0.032(7) 0.022(8)
C37 0.071(6) 0.152(9) 0.095(6) 0.030(6) -0.023(5) 0.016(6)

loop_
_atom_type_symbol
_atom_type_description
_atom_type_scat_dispersion_real
_atom_type_scat_dispersion_imag
_atom_type_scat_source
C C 0.0033 0.0016 'International Tables Vol C Tables 4.2.6.8 and 6.1.1.4'
H H 0.0000 0.0000 'International Tables Vol C Tables 4.2.6.8 and 6.1.1.4'
N N 0.0061 0.0033 'International Tables Vol C Tables 4.2.6.8 and 6.1.1.4'
O O 0.0106 0.0060 'International Tables Vol C Tables 4.2.6.8 and 6.1.1.4'
Pt Pt -1.7033 8.3905 'International Tables Vol C Tables 4.2.6.8 and 6.1.1.4'

loop_
_geom_angle_atom_site_label_1
_geom_angle_atom_site_label_2
_geom_angle_atom_site_label_3
_geom_angle
C11 Pt1 N1 80.9(3)
C11 Pt1 N2 102.3(2)
N1 Pt1 N2 175.25(18)
C11 Pt1 O1 167.3(2)
N1 Pt1 O1 88.5(2)
N2 Pt1 O1 88.86(18)
C1 N1 C5 120.4(6)
C1 N1 Pt1 123.2(4)
C5 N1 Pt1 116.3(5)
C19 N2 C20 115.1(5)
C19 N2 Pt1 123.3(4)
C20 N2 Pt1 121.6(4)
C32 N3 C26 122.0(6)
C32 N3 C23 118.2(6)
C26 N3 C23 119.7(6)
C12 O1 Pt1 124.1(4)
C18 O2 C15 116.7(5)
N1 C1 C2 122.1(7)
N1 C1 H1 118.9
C2 C1 H1 118.9
C3 C2 C1 117.8(8)
C3 C2 H2 121.1
C1 C2 H2 121.1
C4 C3 C2 120.7(8)
C4 C3 H3 119.7
C2 C3 H3 119.7
C3 C4 C5 120.3(8)
C3 C4 H4 119.8
C5 C4 H4 119.8
N1 C5 C4 118.6(8)
N1 C5 C6 113.5(6)
C4 C5 C6 127.8(7)
C7 C6 C11 120.9(8)
C7 C6 C5 123.1(7)
C11 C6 C5 115.9(6)
C8 C7 C6 120.7(9)
C8 C7 H7 119.7
C6 C7 H7 119.7
C7 C8 C9 119.7(8)
C7 C8 H8 120.1
C9 C8 H8 120.1
C10 C9 C8 120.2(10)
C10 C9 H9 119.9
C8 C9 H9 119.9
C9 C10 C11 122.2(8)
C9 C10 H10 118.9
C11 C10 H10 118.9
C10 C11 C6 116.1(7)
C10 C11 Pt1 130.2(5)
C6 C11 Pt1 113.2(6)
O1 C12 C13 118.7(5)
O1 C12 C17 123.9(6)
C13 C12 C17 117.4(6)
C14 C13 C12 121.3(6)
C14 C13 H13 119.4
C12 C13 H13 119.4
C13 C14 C15 121.5(6)
C13 C14 H14 119.2
C15 C14 H14 119.2
C16 C15 O2 125.8(5)
C16 C15 C14 119.1(5)
O2 C15 C14 115.0(6)
C15 C16 C17 120.9(5)
C15 C16 H16 119.5
C17 C16 H16 119.5
C16 C17 C12 119.7(5)
C16 C17 C19 118.0(5)
C12 C17 C19 122.3(5)
O2 C18 H18A 109.5
O2 C18 H18B 109.5
H18A C18 H18B 109.5
O2 C18 H18C 109.5
H18A C18 H18C 109.5
H18B C18 H18C 109.5
N2 C19 C17 129.2(5)
N2 C19 H19 115.4
C17 C19 H19 115.4
C25 C20 C21 120.1(6)
C25 C20 N2 120.2(5)
C21 C20 N2 119.6(5)
C22 C21 C20 119.2(6)
C22 C21 H21 120.4
C20 C21 H21 120.4
C23 C22 C21 120.9(6)
C23 C22 H22 119.6
C21 C22 H22 119.6
C22 C23 C24 119.8(6)
C22 C23 N3 121.0(6)
C24 C23 N3 119.2(7)
C25 C24 C23 119.4(6)
C25 C24 H24 120.3
C23 C24 H24 120.3
C20 C25 C24 120.4(6)
C20 C25 H25 119.8
C24 C25 H25 119.8
C31 C26 C27 117.3(7)
C31 C26 N3 123.3(7)
C27 C26 N3 119.5(7)
C28 C27 C26 120.6(8)
C28 C27 H27 119.7
C26 C27 H27 119.7
C29 C28 C27 120.5(9)
C29 C28 H28 119.7
C27 C28 H28 119.7
C30 C29 C28 120.1(10)
C30 C29 H29 120.0
C28 C29 H29 120.0
C29 C30 C31 120.3(9)
C29 C30 H30 119.8
C31 C30 H30 119.8
C26 C31 C30 121.1(8)
C26 C31 H31 119.5
C30 C31 H31 119.5
C33 C32 C37 117.4(8)
C33 C32 N3 122.8(8)
C37 C32 N3 119.7(7)
C34 C33 C32 121.0(9)
C34 C33 H33 119.5
C32 C33 H33 119.5
C35 C34 C33 121.4(10)
C35 C34 H34 119.3
C33 C34 H34 119.3
C34 C35 C36 118.8(11)
C34 C35 H35 120.6
C36 C35 H35 120.6
C35 C36 C37 120.7(11)
C35 C36 H36 119.7
C37 C36 H36 119.7
C32 C37 C36 120.6(9)
C32 C37 H37 119.7
C36 C37 H37 119.7

loop_
_geom_bond_atom_site_label_1
_geom_bond_atom_site_label_2
_geom_bond_distance
Pt1 C11 1.999(7)
Pt1 N1 2.027(5)
Pt1 N2 2.038(5)
Pt1 O1 2.064(5)
N1 C1 1.335(9)
N1 C5 1.358(8)
N2 C19 1.300(7)
N2 C20 1.442(7)
N3 C32 1.410(9)
N3 C26 1.421(9)
N3 C23 1.432(9)
O1 C12 1.314(7)
O2 C18 1.383(7)
O2 C15 1.384(7)
C1 C2 1.395(9)
C1 H1 0.9300
C2 C3 1.362(11)
C2 H2 0.9300
C3 C4 1.360(12)
C3 H3 0.9300
C4 C5 1.406(11)
C4 H4 0.9300
C5 C6 1.443(11)
C6 C7 1.400(10)
C6 C11 1.429(9)
C7 C8 1.378(13)
C7 H7 0.9300
C8 C9 1.391(15)
C8 H8 0.9300
C9 C10 1.387(10)
C9 H9 0.9300
C10 C11 1.411(11)
C10 H10 0.9300
C12 C13 1.403(8)
C12 C17 1.419(8)
C13 C14 1.359(9)
C13 H13 0.9300
C14 C15 1.396(8)
C14 H14 0.9300
C15 C16 1.355(8)
C16 C17 1.415(8)
C16 H16 0.9300
C17 C19 1.429(8)
C18 H18A 0.9600
C18 H18B 0.9600
C18 H18C 0.9600
C19 H19 0.9300
C20 C25 1.376(8)
C20 C21 1.383(8)
C21 C22 1.380(8)
C21 H21 0.9300
C22 C23 1.373(10)
C22 H22 0.9300
C23 C24 1.386(9)
C24 C25 1.382(9)
C24 H24 0.9300
C25 H25 0.9300
C26 C31 1.372(10)
C26 C27 1.388(10)
C27 C28 1.363(11)
C27 H27 0.9300
C28 C29 1.361(14)
C28 H28 0.9300
C29 C30 1.333(14)
C29 H29 0.9300
C30 C31 1.379(11)
C30 H30 0.9300
C31 H31 0.9300
C32 C33 1.377(10)
C32 C37 1.378(11)
C33 C34 1.369(12)
C33 H33 0.9300
C34 C35 1.354(14)
C34 H34 0.9300
C35 C36 1.357(14)
C35 H35 0.9300
C36 C37 1.388(11)
C36 H36 0.9300
C37 H37 0.9300
